data_1546714
loop_
_publ_author_name
'Khan, Ezzat'
'Shahzad, Adnan'
'Tahir, M. Nawaz'
'Ateeq, Muhammad'

_publ_section_title
;
 (2<i>E</i>)-3-Phenylprop-2-en-1-yl thiocyanate
;
_journal_coeditor_code HB4134
_journal_issue 4
_journal_name_full IUCrData
_journal_page_first x170549
_journal_paper_doi 10.1107/S2414314617005491
_journal_volume 2
_journal_year 2017
_chemical_formula_iupac 'C10 H9 N S'
_chemical_formula_moiety 'C10 H9 N S'
_chemical_formula_sum 'C10 H9 N S'
_chemical_formula_weight 175.24
_chemical_name_systematic
;
(2<i>E</i>)-3-Phenylprop-2-en-1-yl thiocyanate
;
_space_group_crystal_system monoclinic
_space_group_IT_number 14
_space_group_name_Hall '-P 2yn'
_space_group_name_H-M_alt 'P 1 21/n 1'
_symmetry_space_group_name_Hall '-P 2yn'
_symmetry_space_group_name_H-M 'P 1 21/n 1'
_atom_sites_solution_hydrogens geom
_atom_sites_solution_primary direct
_atom_sites_solution_secondary difmap
_audit_creation_method SHELXL-97
_cell_angle_alpha 90
_cell_angle_beta 94.271(4)
_cell_angle_gamma 90
_cell_formula_units_Z 4
_cell_length_a 6.0108(5)
_cell_length_b 7.9243(6)
_cell_length_c 19.8388(16)
_cell_measurement_reflns_used 1697
_cell_measurement_temperature 296(2)
_cell_measurement_theta_max 28.354
_cell_measurement_theta_min 2.769
_cell_volume 942.33(13)
_computing_cell_refinement
;
SAINT (Bruker, 2007)
;
_computing_data_collection
;
APEX2 (Bruker, 2007)
;
_computing_data_reduction
;
SAINT (Bruker, 2007)
;
_computing_molecular_graphics
;
ORTEP-3 for Windows (Farrugia, 2012) and PLATON (Spek, 2009)
;
_computing_publication_material
;
WinGX (Farrugia, 2012) and PLATON (Spek, 2009)
;
_computing_structure_refinement
;
SHELXL97 (Sheldrick, 2008)
;
_computing_structure_solution
;
SHELXS97 (Sheldrick, 2008)
;
_diffrn_ambient_temperature 296(2)
_diffrn_detector_area_resol_mean 7.50
_diffrn_measured_fraction_theta_full 0.988
_diffrn_measured_fraction_theta_max 0.988
_diffrn_measurement_device_type 'Bruker Kappa APEXII CCD'
_diffrn_measurement_method \w
_diffrn_radiation_monochromator graphite
_diffrn_radiation_source 'fine-focus sealed tube'
_diffrn_radiation_type MoK\a
_diffrn_radiation_wavelength 0.71073
_diffrn_reflns_av_R_equivalents 0.0223
_diffrn_reflns_limit_h_max 8
_diffrn_reflns_limit_h_min -8
_diffrn_reflns_limit_k_max 10
_diffrn_reflns_limit_k_min -9
_diffrn_reflns_limit_l_max 24
_diffrn_reflns_limit_l_min -26
_diffrn_reflns_number 8591
_diffrn_reflns_theta_full 25.242
_diffrn_reflns_theta_max 28.354
_diffrn_reflns_theta_min 2.769
_diffrn_standards_number 0
_exptl_absorpt_coefficient_mu 0.285
_exptl_absorpt_correction_T_max 0.932
_exptl_absorpt_correction_T_min 0.902
_exptl_absorpt_correction_type multi-scan
_exptl_absorpt_process_details
;
(SADABS; Sheldrick, 2005)
;
_exptl_crystal_colour colourless
_exptl_crystal_density_diffrn 1.235
_exptl_crystal_density_method 'not measured'
_exptl_crystal_description prism
_exptl_crystal_F_000 368
_exptl_crystal_size_max 0.37
_exptl_crystal_size_mid 0.27
_exptl_crystal_size_min 0.25
_refine_diff_density_max 0.391
_refine_diff_density_min -0.392
_refine_ls_goodness_of_fit_ref 1.047
_refine_ls_hydrogen_treatment constr
_refine_ls_matrix_type full
_refine_ls_number_parameters 109
_refine_ls_number_reflns 2319
_refine_ls_number_restraints 0
_refine_ls_restrained_S_all 1.047
_refine_ls_R_factor_all 0.0630
_refine_ls_R_factor_gt 0.0426
_refine_ls_shift/su_max 0.000
_refine_ls_shift/su_mean 0.000
_refine_ls_structure_factor_coef Fsqd
_refine_ls_weighting_details 'w=1/[\s^2^(Fo^2^)+(0.0412P)^2^+0.2661P] where P=(Fo^2^+2Fc^2^)/3'
_refine_ls_weighting_scheme calc
_refine_ls_wR_factor_gt 0.1007
_refine_ls_wR_factor_ref 0.1120
_reflns_number_gt 1697
_reflns_number_total 2319
_reflns_threshold_expression I>2\s(I)
_cod_data_source_file hb4134sup1.cif
_cod_data_source_block I
_cod_database_code 1546714
_shelx_space_group_comment
;
The symmetry employed for this shelxl refinement is uniquely defined
by the following loop, which should always be used as a source of
symmetry information in preference to the above space-group names.
They are only intended as comments.
;
_shelxl_version_number 2.013

loop_
_space_group_symop_operation_xyz
'x, y, z'
'-x+1/2, y+1/2, -z+1/2'
'-x, -y, -z'
'x-1/2, -y-1/2, z-1/2'

loop_
_atom_site_type_symbol
_atom_site_label
_atom_site_fract_x
_atom_site_fract_y
_atom_site_fract_z
_atom_site_U_iso_or_equiv
_atom_site_adp_type
_atom_site_calc_flag
_atom_site_occupancy
S S1 0.66511(8) 0.22408(8) 0.47818(3) 0.0691(2) Uani d 1
N N1 1.1334(3) 0.2485(3) 0.48932(12) 0.0962(7) Uani d 1
C C1 0.9445(3) 0.2408(3) 0.48395(10) 0.0633(5) Uani d 1
C C2 0.5958(3) 0.3977(3) 0.41956(10) 0.0676(5) Uani d 1
H H2A 0.4348 0.4037 0.4114 0.081 Uiso calc 1
H H2B 0.6457 0.5027 0.4408 0.081 Uiso calc 1
C C3 0.6953(3) 0.3822(2) 0.35388(9) 0.0564(4) Uani d 1
H H3 0.6398 0.3001 0.3236 0.068 Uiso calc 1
C C4 0.8586(3) 0.4791(2) 0.33626(9) 0.0522(4) Uani d 1
H H4 0.9140 0.5571 0.3683 0.063 Uiso calc 1
C C5 0.9632(3) 0.47826(19) 0.27201(8) 0.0465(4) Uani d 1
C C6 0.8665(3) 0.3994(2) 0.21446(9) 0.0534(4) Uani d 1
H H6 0.7302 0.3447 0.2162 0.064 Uiso calc 1
C C7 0.9699(3) 0.4015(2) 0.15505(9) 0.0623(5) Uani d 1
H H7 0.9031 0.3484 0.1169 0.075 Uiso calc 1
C C8 1.1715(3) 0.4817(2) 0.15159(10) 0.0660(5) Uani d 1
H H8 1.2413 0.4825 0.1113 0.079 Uiso calc 1
C C9 1.2691(3) 0.5602(2) 0.20754(11) 0.0650(5) Uani d 1
H H9 1.4057 0.6143 0.2053 0.078 Uiso calc 1
C C10 1.1658(3) 0.5595(2) 0.26705(10) 0.0571(4) Uani d 1
H H10 1.2329 0.6145 0.3047 0.068 Uiso calc 1

loop_
_atom_site_aniso_label
_atom_site_aniso_U_11
_atom_site_aniso_U_22
_atom_site_aniso_U_33
_atom_site_aniso_U_12
_atom_site_aniso_U_13
_atom_site_aniso_U_23
S1 0.0554(3) 0.0917(4) 0.0609(3) -0.0079(2) 0.0080(2) 0.0169(3)
N1 0.0577(11) 0.1294(19) 0.1012(16) 0.0042(11) 0.0046(10) 0.0073(13)
C1 0.0601(11) 0.0766(13) 0.0537(10) 0.0024(9) 0.0081(8) -0.0006(9)
C2 0.0608(11) 0.0811(14) 0.0625(11) 0.0112(10) 0.0148(8) 0.0083(10)
C3 0.0561(10) 0.0601(11) 0.0533(10) 0.0004(8) 0.0049(7) 0.0036(8)
C4 0.0591(10) 0.0442(9) 0.0529(10) 0.0018(7) 0.0015(7) -0.0023(7)
C5 0.0516(9) 0.0361(8) 0.0516(9) 0.0024(6) 0.0022(7) 0.0037(7)
C6 0.0542(9) 0.0490(10) 0.0567(10) -0.0080(7) 0.0026(7) 0.0016(8)
C7 0.0783(12) 0.0558(11) 0.0529(10) -0.0051(9) 0.0046(9) -0.0020(8)
C8 0.0779(12) 0.0569(12) 0.0658(12) 0.0006(9) 0.0235(10) 0.0063(9)
C9 0.0574(10) 0.0531(11) 0.0863(14) -0.0071(8) 0.0177(9) 0.0056(10)
C10 0.0573(10) 0.0462(10) 0.0668(11) -0.0056(8) -0.0012(8) -0.0031(8)

loop_
_atom_type_symbol
_atom_type_description
_atom_type_scat_dispersion_real
_atom_type_scat_dispersion_imag
_atom_type_scat_source
C C 0.0033 0.0016 'International Tables Vol C Tables 4.2.6.8 and 6.1.1.4'
H H 0.0000 0.0000 'International Tables Vol C Tables 4.2.6.8 and 6.1.1.4'
N N 0.0061 0.0033 'International Tables Vol C Tables 4.2.6.8 and 6.1.1.4'
S S 0.1246 0.1234 'International Tables Vol C Tables 4.2.6.8 and 6.1.1.4'

loop_
_geom_angle_atom_site_label_1
_geom_angle_atom_site_label_2
_geom_angle_atom_site_label_3
_geom_angle
C1 S1 C2 99.41(9)
N1 C1 S1 178.0(2)
C3 C2 S1 114.20(14)
C3 C2 H2A 108.7
S1 C2 H2A 108.7
C3 C2 H2B 108.7
S1 C2 H2B 108.7
H2A C2 H2B 107.6
C4 C3 C2 123.06(18)
C4 C3 H3 118.5
C2 C3 H3 118.5
C3 C4 C5 127.41(16)
C3 C4 H4 116.3
C5 C4 H4 116.3
C10 C5 C6 117.75(16)
C10 C5 C4 119.76(15)
C6 C5 C4 122.49(15)
C7 C6 C5 120.76(16)
C7 C6 H6 119.6
C5 C6 H6 119.6
C6 C7 C8 120.36(18)
C6 C7 H7 119.8
C8 C7 H7 119.8
C9 C8 C7 119.79(18)
C9 C8 H8 120.1
C7 C8 H8 120.1
C8 C9 C10 120.13(17)
C8 C9 H9 119.9
C10 C9 H9 119.9
C9 C10 C5 121.19(17)
C9 C10 H10 119.4
C5 C10 H10 119.4

loop_
_geom_bond_atom_site_label_1
_geom_bond_atom_site_label_2
_geom_bond_distance
S1 C1 1.680(2)
S1 C2 1.829(2)
N1 C1 1.134(2)
C2 C3 1.479(2)
C2 H2A 0.9700
C2 H2B 0.9700
C3 C4 1.313(2)
C3 H3 0.9300
C4 C5 1.463(2)
C4 H4 0.9300
C5 C10 1.388(2)
C5 C6 1.390(2)
C6 C7 1.373(2)
C6 H6 0.9300
C7 C8 1.374(3)
C7 H7 0.9300
C8 C9 1.366(3)
C8 H8 0.9300
C9 C10 1.374(3)
C9 H9 0.9300
C10 H10 0.9300

loop_
_geom_hbond_atom_site_label_D
_geom_hbond_atom_site_label_H
_geom_hbond_atom_site_label_A
_geom_hbond_site_symmetry_A
_geom_hbond_distance_DH
_geom_hbond_distance_HA
_geom_hbond_distance_DA
_geom_hbond_angle_DHA
C2 H2B N1 3_766 0.97 2.70 3.652(2) 167

loop_
_geom_torsion_atom_site_label_1
_geom_torsion_atom_site_label_2
_geom_torsion_atom_site_label_3
_geom_torsion_atom_site_label_4
_geom_torsion
C1 S1 C2 C3 58.62(17)
S1 C2 C3 C4 -108.73(19)
C2 C3 C4 C5 -177.71(16)
C3 C4 C5 C10 -164.85(18)
C3 C4 C5 C6 15.7(3)
C10 C5 C6 C7 0.5(2)
C4 C5 C6 C7 179.97(16)
C5 C6 C7 C8 0.1(3)
C6 C7 C8 C9 -0.2(3)
C7 C8 C9 C10 -0.2(3)
C8 C9 C10 C5 0.7(3)
C6 C5 C10 C9 -0.9(3)
C4 C5 C10 C9 179.60(16)

_cod_database_fobs_code 1546714
